data_7213591
loop_
_publ_author_name
'Deringer, Volker L.'
'Pan, Fangfang'
'George, Janine'
'M\"uller, Paul'
'Dronskowski, Richard'
'Englert, Ulli'

_publ_section_title
;
 Intermolecular contacts in bromomalonic aldehyde---intuition, experiment,
 and theory
;
_journal_issue 2
_journal_name_full CrystEngComm
_journal_page_first 135
_journal_paper_doi 10.1039/c3ce41779d
_journal_volume 16
_journal_year 2014
_chemical_formula_moiety 'C3 H3 Br O2'
_chemical_formula_sum 'C3 H3 Br O2'
_chemical_formula_weight 150.96
_chemical_name_systematic
; 
 ? 
;
_space_group_IT_number 36
_symmetry_cell_setting orthorhombic
_symmetry_space_group_name_Hall 'C 2c -2'
_symmetry_space_group_name_H-M 'C m c 21'
_atom_sites_solution_hydrogens geom
_atom_sites_solution_primary direct
_atom_sites_solution_secondary difmap
_audit_creation_method SHELXL-97
_cell_angle_alpha 90.00
_cell_angle_beta 90.00
_cell_angle_gamma 90.00
_cell_formula_units_Z 4
_cell_length_a 6.503(13)
_cell_length_b 10.85(2)
_cell_length_c 6.429(13)
_cell_measurement_reflns_used 1494
_cell_measurement_temperature 291(2)
_cell_measurement_theta_max 27.7889
_cell_measurement_theta_min 3.6532
_cell_volume 453.6(15)
_computing_cell_refinement SMART
_computing_data_collection 'SMART (Bruker, 2001)'
_computing_data_reduction 'SAINT (Bruker, 1999)'
_computing_molecular_graphics 'PLATON (Spek, 2003)'
_computing_publication_material 'SHELXL-97 (Sheldrick, 2008)'
_computing_structure_refinement 'SHELXL-97 (Sheldrick, 2008)'
_computing_structure_solution 'SHELXS-97 (Sheldrick, 2008)'
_diffrn_ambient_temperature 291(2)
_diffrn_measured_fraction_theta_full 0.977
_diffrn_measured_fraction_theta_max 0.977
_diffrn_measurement_device_type 'SMART CCD area detector'
_diffrn_measurement_method 'omega scans'
_diffrn_radiation_monochromator 'multilayer optics'
_diffrn_radiation_source 'Incoatec microsource'
_diffrn_radiation_type MoK\a
_diffrn_radiation_wavelength 0.71073
_diffrn_reflns_av_R_equivalents 0.0419
_diffrn_reflns_av_sigmaI/netI 0.0335
_diffrn_reflns_limit_h_max 9
_diffrn_reflns_limit_h_min -9
_diffrn_reflns_limit_k_max 15
_diffrn_reflns_limit_k_min -15
_diffrn_reflns_limit_l_max 9
_diffrn_reflns_limit_l_min -9
_diffrn_reflns_number 3146
_diffrn_reflns_theta_full 30.43
_diffrn_reflns_theta_max 30.43
_diffrn_reflns_theta_min 3.65
_exptl_absorpt_coefficient_mu 8.907
_exptl_absorpt_correction_T_max 0.6170
_exptl_absorpt_correction_T_min 0.5360
_exptl_absorpt_correction_type multi-scan
_exptl_absorpt_process_details SADABS
_exptl_crystal_colour colorless
_exptl_crystal_density_diffrn 2.211
_exptl_crystal_density_method 'not measured'
_exptl_crystal_description block
_exptl_crystal_F_000 288
_exptl_crystal_size_max 0.08
_exptl_crystal_size_mid 0.07
_exptl_crystal_size_min 0.06
_refine_diff_density_max 0.204
_refine_diff_density_min -0.225
_refine_diff_density_rms 0.062
_refine_ls_abs_structure_details 'Flack H D (1983), Acta Cryst. A39, 876-881'
_refine_ls_abs_structure_Flack 0.017(17)
_refine_ls_extinction_coef 0.0105(12)
_refine_ls_extinction_expression Fc^*^=kFc[1+0.001xFc^2^\l^3^/sin(2\q)]^-1/4^
_refine_ls_extinction_method SHELXL
_refine_ls_goodness_of_fit_ref 1.033
_refine_ls_hydrogen_treatment refall
_refine_ls_matrix_type full
_refine_ls_number_parameters 47
_refine_ls_number_reflns 705
_refine_ls_number_restraints 1
_refine_ls_restrained_S_all 1.032
_refine_ls_R_factor_all 0.0212
_refine_ls_R_factor_gt 0.0190
_refine_ls_shift/su_max 0.001
_refine_ls_shift/su_mean 0.000
_refine_ls_structure_factor_coef Fsqd
_refine_ls_weighting_details 'calc w=1/[\s^2^(Fo^2^)+(0.0100P)^2^+0.0000P] where P=(Fo^2^+2Fc^2^)/3'
_refine_ls_weighting_scheme calc
_refine_ls_wR_factor_gt 0.0398
_refine_ls_wR_factor_ref 0.0406
_reflns_number_gt 660
_reflns_number_total 705
_reflns_threshold_expression >2sigma(I)
_cod_data_source_file c3ce41779d.txt
_cod_data_source_block 291K
_cod_depositor_comments
;
The following automatic conversions were performed:

'_symmetry_cell_setting' value 'Orthorhombic' changed to
'orthorhombic' according to
/usr/data/users/saulius/automatic-downloads/current/RSC/lib/dictionaries/cif_core.dic
dictionary named 'cif_core.dic' version 2.4.2 from
2011-04-26.

'_exptl_absorpt_correction_type' value 'Multi-scan'
changed to 'multi-scan' according to
/usr/data/users/saulius/automatic-downloads/current/RSC/lib/dictionaries/cif_core.dic
dictionary named 'cif_core.dic' version 2.4.2 from 2011-04-26.

Automatic conversion script
Id: cif_fix_values 2281 2013-09-26 08:29:07Z andrius 
;
_cod_original_cell_volume 453.6(16)
_cod_database_code 7213591

loop_
_symmetry_equiv_pos_as_xyz
'x, y, z'
'-x, -y, z+1/2'
'-x, y, z'
'x, -y, z+1/2'
'x+1/2, y+1/2, z'
'-x+1/2, -y+1/2, z+1/2'
'-x+1/2, y+1/2, z'
'x+1/2, -y+1/2, z+1/2'

loop_
_atom_site_label
_atom_site_type_symbol
_atom_site_fract_x
_atom_site_fract_y
_atom_site_fract_z
_atom_site_U_iso_or_equiv
_atom_site_adp_type
_atom_site_occupancy
_atom_site_symmetry_multiplicity
_atom_site_calc_flag
_atom_site_refinement_flags
Br1 Br 0.5000 0.40193(2) 0.08676(8) 0.04299(13) Uani 1 2 d S
O1 O 0.5000 0.1425(3) -0.1393(4) 0.0497(6) Uani 1 2 d S
O2 O 0.5000 0.3029(3) 0.5472(4) 0.0459(7) Uani 1 2 d S
H2 H 0.5000 0.270(4) 0.666(7) 0.015(10) Uiso 1 2 d S
C1 C 0.5000 0.2177(3) 0.4000(4) 0.0342(7) Uani 1 2 d S
H1 H 0.5000 0.138(5) 0.435(9) 0.060(14) Uiso 1 2 d S
C2 C 0.5000 0.2406(3) 0.1919(5) 0.0335(6) Uani 1 2 d S
C3 C 0.5000 0.1383(3) 0.0520(6) 0.0412(9) Uani 1 2 d S
H3 H 0.5000 0.068(4) 0.121(11) 0.054(13) Uiso 1 2 d S

loop_
_atom_site_aniso_label
_atom_site_aniso_U_11
_atom_site_aniso_U_22
_atom_site_aniso_U_33
_atom_site_aniso_U_23
_atom_site_aniso_U_13
_atom_site_aniso_U_12
Br1 0.0629(2) 0.03343(16) 0.03260(16) 0.0062(2) 0.000 0.000
O1 0.0737(17) 0.0497(15) 0.0256(13) -0.0065(12) 0.000 0.000
O2 0.0688(16) 0.0475(16) 0.0213(17) -0.0029(11) 0.000 0.000
C1 0.0437(17) 0.0361(17) 0.0228(15) -0.0003(13) 0.000 0.000
C2 0.0439(17) 0.0305(13) 0.0259(15) 0.0028(11) 0.000 0.000
C3 0.0579(18) 0.0394(15) 0.026(3) 0.0000(13) 0.000 0.000

loop_
_atom_type_symbol
_atom_type_description
_atom_type_scat_dispersion_real
_atom_type_scat_dispersion_imag
_atom_type_scat_source
C C 0.0033 0.0016 'International Tables Vol C Tables 4.2.6.8 and 6.1.1.4'
H H 0.0000 0.0000 'International Tables Vol C Tables 4.2.6.8 and 6.1.1.4'
Br Br -0.2901 2.4595 'International Tables Vol C Tables 4.2.6.8 and 6.1.1.4'
O O 0.0106 0.0060 'International Tables Vol C Tables 4.2.6.8 and 6.1.1.4'

loop_
_geom_angle_atom_site_label_1
_geom_angle_atom_site_label_2
_geom_angle_atom_site_label_3
_geom_angle
C1 O2 H2 110(3)
O2 C1 C2 125.1(3)
O2 C1 H1 120(4)
C2 C1 H1 115(4)
C1 C2 C3 118.5(3)
C1 C2 Br1 121.6(2)
C3 C2 Br1 119.9(3)
O1 C3 C2 126.9(4)
O1 C3 H3 122(4)
C2 C3 H3 111(4)

loop_
_geom_bond_atom_site_label_1
_geom_bond_atom_site_label_2
_geom_bond_distance
Br1 C2 1.876(4)
O1 C3 1.231(5)
O2 C1 1.323(5)
O2 H2 0.84(4)
C1 C2 1.361(5)
C1 H1 0.90(6)
C2 C3 1.429(5)
C3 H3 0.88(5)

loop_
_geom_torsion_atom_site_label_1
_geom_torsion_atom_site_label_2
_geom_torsion_atom_site_label_3
_geom_torsion_atom_site_label_4
_geom_torsion
O2 C1 C2 C3 180.0
O2 C1 C2 Br1 0.0
C1 C2 C3 O1 180.0
Br1 C2 C3 O1 0.0
